data_2106860
loop_
_publ_author_name
'Conard, B.R.'
'Norrby, L.J.'
'Franzen, H.F.'

_publ_section_title
;
 The crystal structure of Nb2 Se
;
_journal_name_full 'Acta Crystallographica B (24,1968-38,1982)'
_journal_page_first 1729
_journal_page_last 1735
_journal_volume 25
_journal_year 1969
_chemical_formula_sum 'Nb2 Se'
_space_group_IT_number 12
_symmetry_space_group_name_Hall '-C 2y'
_symmetry_space_group_name_H-M 'C 1 2/m 1'
_cell_angle_alpha 90
_cell_angle_beta 91.76
_cell_angle_gamma 90
_cell_formula_units_Z 8
_cell_length_a 13.992
_cell_length_b 3.422
_cell_length_c 9.283
_cell_volume 444.266
_citation_journal_id_ASTM ACBCAR
_cod_data_source_file Conard_ACBCAR_1969_1138.cif
_cod_data_source_block Nb2Se1
_cod_original_cell_volume 444.2661
_cod_original_formula_sum 'Nb2 Se1'
_cod_database_code 2106860

loop_
_symmetry_equiv_pos_as_xyz
x,y,z
-x,y,-z
-x,-y,-z
x,-y,z
x+1/2,y+1/2,z
-x+1/2,y+1/2,-z
-x+1/2,-y+1/2,-z
x+1/2,-y+1/2,z

loop_
_atom_site_label
_atom_site_type_symbol
_atom_site_fract_x
_atom_site_fract_y
_atom_site_fract_z
_atom_site_occupancy
_atom_site_U_iso_or_equiv
Se1 Se 0.141 0 0.8627 1 0.0
Nb2 Nb 0.0839 0 0.3988 1 0.0
Nb3 Nb 0.4127 0 0.3491 1 0.0
Nb4 Nb 0.2568 0 0.6228 1 0.0
Nb1 Nb 0.2155 0 0.1251 1 0.0
Se2 Se 0.4253 0 0.8157 1 0.0
